data_2101544
loop_
_publ_author_name
'Wozniak, K.'
'Wilson, C. C.'
'Knight, K. S.'
'Jones, W.'
'Grech, E.'

_publ_section_title
;
 Neutron diffraction of a complex of 1,8-bis(dimethylamino)naphthalene
 with 1,2-dichloromaleic acid
;
_journal_issue 4
_journal_name_full 'Acta Crystallographica Section B'
_journal_page_first 691
_journal_page_last 696
_journal_paper_doi 10.1107/S0108768196003023
_journal_volume 52
_journal_year 1996
_chemical_formula_moiety 'C14 H19 N2 1+, C4 H1 Cl2 O4 1-'
_chemical_formula_sum 'C18 H20 Cl2 N2 O4'
_chemical_formula_weight 399.10
_space_group_IT_number 62
_symmetry_cell_setting orthorhombic
_symmetry_space_group_name_Hall '-P 2ac 2n'
_symmetry_space_group_name_H-M 'P n m a'
_atom_type_scat_source IntTabC
_cell_angle_alpha 90.0
_cell_angle_beta 90.0
_cell_angle_gamma 90.0
_cell_formula_units_Z 4
_cell_length_a 18.0860(10)
_cell_length_b 6.9830(10)
_cell_length_c 14.3630(10)
_cell_measurement_reflns_used 'about 100'
_cell_measurement_temperature 100(2)
_cell_volume 1814.0(3)
_diffrn_measurement_device 'SXD at ISIS with two position-sensitive detectors'
_diffrn_measurement_method 'stationary crystal (Laue method)'
_diffrn_radiation_probe neutron
_diffrn_radiation_type neutron
_diffrn_radiation_wavelength 0.5-5
_diffrn_reflns_av_R_equivalents 0.06
_diffrn_reflns_limit_h_max 51
_diffrn_reflns_limit_h_min 0
_diffrn_reflns_limit_k_max 19
_diffrn_reflns_limit_k_min 0
_diffrn_reflns_limit_l_max 42
_diffrn_reflns_limit_l_min 0
_diffrn_reflns_number 26420
_exptl_absorpt_coefficient_mu '0.898 mm^-1^ at 1.80\%A'
_exptl_absorpt_correction_type semi-empirical
_exptl_crystal_colour colourless
_exptl_crystal_density_diffrn 1.461
_exptl_crystal_size_max 4
_exptl_crystal_size_mid 2
_exptl_crystal_size_min 1
_refine_ls_extinction_method 'Gaussian (variable wavelength) (Becker & Coppens, 1974a,b)'
_refine_ls_goodness_of_fit_obs 1.067
_refine_ls_hydrogen_treatment refall
_refine_ls_number_parameters 253
_refine_ls_number_reflns 2990
_refine_ls_number_restraints 0
_refine_ls_R_factor_all 0.0718
_refine_ls_R_factor_obs 0.0703
_refine_ls_shift/esd_max 0.001
_refine_ls_structure_factor_coef Fsqd
_refine_ls_weighting_scheme
;w = 1/[\s^2^(F~o~^2^) + (0.0695P)^2^ + 41.86P] where P = [max(F~o~^2^,0)
+ 2F~c~^2^]/3
;
_refine_ls_wR_factor_all 0.1509
_refine_ls_wR_factor_obs 0.1428
_reflns_number_observed 3005
_reflns_number_total 3005
_reflns_observed_criterion F~o~^2^>4\s(F~o~^2^)
_cod_data_source_file an0523.cif
_cod_data_source_block an0523a
_cod_database_code 2101544

loop_
_symmetry_equiv_pos_as_xyz
x,y,z
-x+1/2,-y,z+1/2
-x,y+1/2,-z
x+1/2,-y+1/2,-z+1/2
-x,-y,-z
x+1/2,y,-z+1/2
x,-y+1/2,z
-x+1/2,y+1/2,z+1/2

loop_
_atom_site_aniso_label
_atom_site_aniso_U_11
_atom_site_aniso_U_22
_atom_site_aniso_U_33
_atom_site_aniso_U_12
_atom_site_aniso_U_13
_atom_site_aniso_U_23
H1nn .0158(18) .026(2) .020(2) .0 -.0034(16) .0
H1oo .022(2) .037(3) .019(2) .0 -.0021(18) .0
H141 .038(2) .041(2) .0238(17) -.004(2) -.0142(16) .0090(17)
H142 .056(3) .0221(17) .029(2) .0012(19) -.001(2) -.0021(15)
H143 .0233(17) .047(3) .042(2) -.0026(18) .0093(16) .016(2)
H111 .035(2) .043(3) .032(2) .0121(19) -.0191(17) -.0026(19)
H112 .038(2) .055(3) .032(2) .022(2) .0089(18) -.005(2)
H113 .040(3) .023(2) .057(3) -.0026(17) -.011(2) .002(2)
H2 .013(2) .060(4) .025(3) .0 .0055(18) .0
H3 .034(3) .076(6) .015(2) .0 .005(2) .0
H4 .027(3) .048(4) .019(2) .0 -.011(2) .0
H5 .019(2) .058(4) .023(2) .0 -.0147(19) .0
H6 .010(2) .076(6) .035(3) .0 .000(2) .0
H7 .023(2) .063(5) .017(2) .0 .0094(18) .0
N1 .0069(5) .0120(6) .0069(5) .0 -.0002(4) .0
N2 .0079(5) .0126(6) .0055(5) .0 .0007(4) .0
C1 .0070(7) .0101(7) .0061(7) .0 .0006(6) .0
C2 .0101(9) .0236(11) .0071(7) .0 .0019(6) .0
C3 .0133(9) .0263(8) .0063(8) .0 .0016(7) .0
C4 .0133(9) .0173(9) .0058(7) .0 -.0026(6) .0
C5 .0082(8) .0191(10) .0132(9) .0 -.0036(7) .0
C6 .0059(8) .0282(13) .0154(10) .0 -.0013(7) .0
C7 .0071(8) .0253(12) .0116(9) .0 .0023(7) .0
C8 .0052(7) .0107(7) .0067(7) .0 .0015(5) .0
C9 .0057(6) .0079(7) .0057(6) .0 .0002(5) .0
C10 .0079(7) .0108(7) .0065(7) .0 -.0014(5) .0
C11 .0129(6) .0166(6) .0159(6) .0056(5) -.0045(5) -.0017(5)
C14 .0152(6) .0159(6) .0106(5) -.0001(5) -.0013(5) .0032(5)
Cl1a .0165(8) .0719(18) .0124(7) .0 -.0058(6) .0
Cl2a .0088(6) .0208(8) .0278(9) .0 .0034(6) .0
O1a .0096(10) .0335(16) .0110(10) .0 .0014(8) .0
O2a .0154(12) .0409(19) .0092(10) .0 .0058(9) .0
O3a .0241(16) .040(2) .0123(11) .0 .0102(11) .0
O4a .0141(10) .0278(14) .0085(9) .0 -.0008(8) .0
C1a .0104(8) .0173(9) .0072(8) .0 .0013(6) .0
C2a .0103(8) .0165(9) .0074(8) .0 -.0005(6) .0
C3a .0072(7) .0099(8) .0124(8) .0 .0007(6) .0
C4a .0142(9) .0136(9) .0092(8) .0 .0032(7) .0

loop_
_atom_site_label
_atom_site_fract_x
_atom_site_fract_y
_atom_site_fract_z
_atom_site_U_iso_or_equiv
N1 .26735(8) .2500 .85380(10) .0086(2)
N2 .15237(8) .2500 .96750(10) .0087(2)
C1 .21660(10) .2500 .7757(2) .0077(2)
C2 .24280(10) .2500 .6856(2) .0136(4)
C3 .19490(10) .2500 .6087(2) .0154(4)
C4 .12020(10) .2500 .6231(2) .0121(4)
C5 .01290(10) .2500 .7281(2) .0135(4)
C6 -.01630(10) .2500 .8160(2) .0165(4)
C7 .03010(10) .2500 .8945(2) .0147(4)
C8 .10540(10) .2500 .88350(10) .0075(3)
C9 .13920(10) .2500 .79340(10) .0064(3)
C10 .09070(10) .2500 .7147(2) .0084(3)
C11 .31340(10) .0761(3) .85640(10) .0151(3)
C14 .14200(10) .0751(3) 1.02570(10) .0139(3)
Cl1a -.04090(10) .2500 1.4491(2) .0336(6)
Cl2a .04460(10) .2500 1.2693(2) .0191(3)
O1a -.2168(2) .2500 1.2933(2) .0180(5)
O2a -.1941(2) .2500 1.4438(2) .0218(6)
O3a -.0336(2) .2500 1.1018(2) .0255(7)
O4a -.1488(2) .2500 1.1511(2) .0168(5)
C1a -.17310(10) .2500 1.3637(2) .0116(4)
C2a -.08930(10) .2500 1.3459(2) .0114(4)
C3a -.05070(10) .2500 1.2649(2) .0098(3)
C4a -.07900(10) .2500 1.1644(2) .0124(4)
H1nn .2090(3) .2500 .9383(4) .0206(9)
H1oo -.1848(3) .2500 1.2242(4) .0258(11)
H141 .1837(3) .0796(8) 1.0809(3) .0342(10)
H142 .1492(3) -.0511(7) .9812(3) .0359(10)
H143 .0864(3) .0782(9) 1.0550(4) .0372(11)
H111 .3460(3) .0782(8) .9197(3) .0366(10)
H112 .3502(3) .0664(10) .7962(4) .0418(12)
H113 .2773(3) -.0490(7) .8570(5) .0401(11)
H2 .3021(3) .2500 .6748(5) .0328(14)
H3 .2172(4) .2500 .5385(4) .0410(18)
H4 .0814(4) .2500 .5641(4) .0314(13)
H5 -.0231(3) .2500 .6664(4) .0330(14)
H6 -.0759(3) .2500 .8254(5) .0404(18)
H7 .0060(4) .2500 .9639(4) .0343(15)

loop_
_geom_angle_atom_site_label_1
_geom_angle_atom_site_label_2
_geom_angle_atom_site_label_3
_geom_angle_site_symmetry_1
_geom_angle_site_symmetry_3
_geom_angle
_geom_angle_publ_flag
C1 N1 C11 . . 112.20(10) yes
C11 N1 C11 . 7_555 111.1(2) yes
C1 N1 H1nn . . 99.7(2) yes
C11 N1 H1nn . . 110.60(10) yes
C4a O4a H1oo . . 113.2(4) yes
O2a C1a O1a . . 123.7(3) yes
C2a C3a C4a . . 129.5(2) yes
C2a C3a Cl2a . . 118.9(2) yes
C4a C3a Cl2a . . 111.6(2) yes
O3a C4a O4a . . 123.8(3) yes
O3a C4a C3a . . 118.1(3) yes
O4a C4a C3a . . 118.2(2) yes
C8 N2 C14 . . 112.70(10) yes
C14 N2 C14 7_555 . 109.9(2) yes
C8 N2 H1nn . . 102.9(3) yes
C14 N2 H1nn . . 109.2(2) yes
C2 C1 C9 . . 120.4(2) yes
C2 C1 N1 . . 120.6(2) yes
C9 C1 N1 . . 119.0(2) yes
C1 C2 C3 . . 121.8(2) yes
C1 C2 H2 . . 118.3(4) yes
C3 C2 H2 . . 119.9(4) yes
C4 C3 C2 . . 119.4(2) yes
C4 C3 H3 . . 120.5(5) yes
C2 C3 H3 . . 120.1(5) yes
C3 C4 C10 . . 120.8(2) yes
C3 C4 H4 . . 120.9(4) yes
C10 C4 H4 . . 118.3(4) yes
C6 C5 C10 . . 120.5(2) yes
C6 C5 H5 . . 121.0(4) yes
C10 C5 H5 . . 118.5(4) yes
C5 C6 C7 . . 120.6(2) yes
C5 C6 H6 . . 119.9(5) yes
C7 C6 H6 . . 119.5(5) yes
C8 C7 C6 . . 120.0(2) yes
C8 C7 H7 . . 120.3(4) yes
C6 C7 H7 . . 119.6(4) yes
C7 C8 C9 . . 121.9(2) yes
C7 C8 N2 . . 118.6(2) yes
C9 C8 N2 . . 119.5(2) yes
C1 C9 C10 . . 117.5(2) yes
C1 C9 C8 . . 125.6(2) yes
C10 C9 C8 . . 116.9(2) yes
C5 C10 C4 . . 119.8(2) yes
C5 C10 C9 . . 120.1(2) yes
C4 C10 C9 . . 120.1(2) yes
N1 C11 H111 . . 108.5(3) yes
N1 C11 H112 . . 112.1(4) yes
H111 C11 H112 . . 109.3(5) yes
N1 C11 H113 . . 108.9(3) yes
H111 C11 H113 . . 109.3(5) yes
H112 C11 H113 . . 108.7(5) yes
N2 C14 H141 . . 107.2(3) yes
N2 C14 H142 . . 108.4(3) yes
H141 C14 H142 . . 111.3(5) yes
N2 C14 H143 . . 108.4(3) yes
H141 C14 H143 . . 110.8(4) yes
H142 C14 H143 . . 110.5(5) yes
C1a O1a H1oo . . 111.8(4) yes
O2a C1a C2a . . 117.9(2) yes
O1a C1a C2a . . 118.4(2) yes
C3a C2a C1a . . 130.5(2) yes
C3a C2a Cl1a . . 118.5(2) yes
C1a C2a Cl1a . . 111.0(2) yes

loop_
_geom_bond_atom_site_label_1
_geom_bond_atom_site_label_2
_geom_bond_distance
_geom_bond_publ_flag
N1 C1 1.451(3) yes
N1 C11 1.473(2) yes
N2 C8 1.474(3) yes
N2 C14 1.492(2) yes
N2 H1nn 1.106(5) yes
C1 C2 1.378(3) yes
C1 C9 1.422(3) yes
C2 C3 1.403(4) yes
C2 H2 1.085(6) yes
C3 C4 1.367(4) yes
C3 H3 1.087(7) yes
C4 C10 1.420(3) yes
C4 H4 1.099(6) yes
C5 C6 1.368(4) yes
C5 C10 1.419(3) yes
C5 H5 1.100(6) yes
C6 C7 1.407(4) yes
C6 H6 1.086(7) yes
C7 C8 1.370(3) yes
C7 H7 1.087(6) yes
C8 C9 1.432(3) yes
C9 C10 1.431(3) yes
C11 H111 1.084(4) yes
C11 H112 1.094(5) yes
C11 H113 1.090(6) yes
C14 H141 1.095(4) yes
C14 H142 1.096(5) yes
C14 H143 1.091(5) yes
Cl1a C2a 1.722(3) yes
Cl2a C3a 1.724(3) yes
O1a C1a 1.284(4) yes
O1a H1oo 1.149(7) yes
O2a C1a 1.212(4) yes
O3a C4a 1.217(4) yes
O4a C4a 1.276(4) yes
O4a H1oo 1.235(7) yes
C1a C2a 1.537(3) yes
C2a C3a 1.356(3) yes
C3a C4a 1.531(3) yes
